data_2007723
loop_
_publ_author_name
'Dobson, Allison J.'
'Gerkin, Roger E.'

_publ_section_title
;
 5-Aminoisophthalic Acid Hemihydrate
;
_journal_issue 10
_journal_name_full 'Acta Crystallographica Section C'
_journal_page_first 1503
_journal_page_last 1505
_journal_paper_doi 10.1107/S0108270198005915
_journal_volume 54
_journal_year 1998
_chemical_formula_moiety 'C8 H7 N O4, 0.5H2 O '
_chemical_formula_sum 'C8 H8 N O4.5'
_chemical_formula_weight 190.16
_chemical_name_common '5-aminoisophthalic acid hemihydrate'
_chemical_name_systematic ' ?'
_space_group_IT_number 15
_symmetry_cell_setting monoclinic
_symmetry_space_group_name_Hall '-C 2yc'
_symmetry_space_group_name_H-M 'C 1 2/c 1'
_cell_angle_alpha 90
_cell_angle_beta 93.690(10)
_cell_angle_gamma 90
_cell_formula_units_Z 8
_cell_length_a 8.207(2)
_cell_length_b 17.445(2)
_cell_length_c 11.1510(10)
_cell_measurement_reflns_used 25
_cell_measurement_temperature 296
_cell_measurement_theta_max 17.4
_cell_measurement_theta_min 10.6
_cell_volume 1593.2(5)
_computing_cell_refinement 'MSC/AFC Diffractometer Control Software'
_computing_data_collection
;
MSC/AFC Diffractometer Control Software (Molecular Structure
Corporation, 1988)
;
_computing_data_reduction 'TEXSAN (Molecular Structure Corporation, 1995)'
_computing_molecular_graphics 'ORTEPII (Johnson, 1976)'
_computing_publication_material 'TEXSAN and PLATON (Spek, 1990) '
_computing_structure_refinement TEXSAN
_computing_structure_solution 'MITHRIL84 (Gilmore, 1984)'
_diffrn_ambient_temperature 296
_diffrn_measurement_device_type 'Rigaku AFC5S'
_diffrn_measurement_method \w-2\q
_diffrn_radiation_monochromator graphite
_diffrn_radiation_source 'X-ray tube'
_diffrn_radiation_type MoK\a
_diffrn_radiation_wavelength 0.71073
_diffrn_reflns_av_R_equivalents 0.013
_diffrn_reflns_limit_h_max 10
_diffrn_reflns_limit_h_min 0
_diffrn_reflns_limit_k_max 22
_diffrn_reflns_limit_k_min 0
_diffrn_reflns_limit_l_max 14
_diffrn_reflns_limit_l_min -14
_diffrn_reflns_number 2040
_diffrn_reflns_theta_max 27.56
_diffrn_reflns_theta_min 2.0
_diffrn_standards_decay_% 'intensity variation: +-1.6% (average maximum relative intensity)'
_diffrn_standards_interval_count 150
_diffrn_standards_number 6
_exptl_absorpt_coefficient_mu 0.132
_exptl_absorpt_correction_type none
_exptl_crystal_colour 'very pale rose'
_exptl_crystal_density_diffrn 1.585
_exptl_crystal_density_method 'not measured'
_exptl_crystal_description 'cut plate'
_exptl_crystal_F_000 792
_exptl_crystal_size_max 0.50
_exptl_crystal_size_mid 0.23
_exptl_crystal_size_min 0.16
_refine_diff_density_max 0.38
_refine_diff_density_min -0.30
_refine_ls_extinction_coef 1.4E-7(2)
_refine_ls_extinction_method 'Zachariasen (1963, 1968)'
_refine_ls_goodness_of_fit_obs 1.80
_refine_ls_hydrogen_treatment 'H atoms: see below'
_refine_ls_matrix_type full
_refine_ls_number_parameters 144
_refine_ls_number_reflns 1850
_refine_ls_R_factor_gt 0.043
_refine_ls_shift/su_max <0.01
_refine_ls_structure_factor_coef Fsqd
_refine_ls_weighting_details 'w = 1/\s^2^(F^2^)'
_refine_ls_weighting_scheme calc
_refine_ls_wR_factor_obs 0.074
_reflns_number_gt 1304
_reflns_number_total 1850
_reflns_threshold_expression I>2\s~I~
_cod_data_source_file fg1449.cif
_cod_data_source_block fg1449
_cod_depositor_comments
;
The following automatic conversions were performed:
'_symmetry_cell_setting' value 'Monoclinic' changed to 'monoclinic'
according to '/home/saulius/struct/CIF-dictionaries/cif_core.dic'
dictionary named 'cif_core.dic' version 2.4.1 from 2010-06-29.

Automatic conversion script
Id: cif_fix_enum 1527 2010-12-29 10:47:43Z saulius 

The following automatic conversions were performed:

'_atom_site_adp_type' tag value 'Uij' was replaced with 'Uani' value
14 times.

Automatic conversion script
Id: cif_fix_values 1646 2011-03-28 12:23:43Z adriana 

The following automatic conversions were performed:

'_symmetry_cell_setting' value 'Monoclinic' changed to 'monoclinic'
according to /home/saulius/struct/CIF-dictionaries/cif_core.dic
dictionary named 'cif_core.dic' version 2.4.1 from 2010-06-29.

Automatic conversion script
Id: cif_fix_values 1715 2011-07-08 13:25:40Z adriana 

The following automatic conversions were performed:

'_refine_ls_weighting_scheme' value 'w = 1/\s^2^(F^2^)' was changed
to 'calc'. New tag '_refine_ls_weighting_details' was created. The
value of the new tag was set to 'w = 1/\s^2^(F^2^)'.

Automatic conversion script
Id: cif_fix_values 3143 2015-03-26 13:38:13Z robertas 
;
_cod_original_cell_volume 1593.4(4)
_cod_original_sg_symbol_H-M 'C 2/c'
_cod_original_formula_sum 'C8 H8 N O4.50'
_cod_database_code 2007723

loop_
_symmetry_equiv_pos_as_xyz
x,y,z
'-x, y, 1/2 -z'
'-x, -y, -z'
'x, -y, 1/2 +z'
'1/2+x, 1/2+y, +z'
'1/2-x, 1/2+y, 1/2-z'
'1/2-x, 1/2-y, -z'
'1/2+x, 1/2-y, 1/2+z'

loop_
_atom_site_label
_atom_site_fract_x
_atom_site_fract_y
_atom_site_fract_z
_atom_site_U_iso_or_equiv
_atom_site_adp_type
_atom_site_calc_flag
_atom_site_calc_attached_atom
O1 0.9463(2) 0.27908(7) 0.55810(10) 0.0411(4) Uani ? ?
O2 0.9533(2) 0.38187(7) 0.44103(10) 0.0319(4) Uani ? ?
O3 0.6001(2) 0.28459(8) 0.89490(10) 0.0441(4) Uani ? ?
O4 0.5760(2) 0.39173(7) 1.00160(10) 0.0433(4) Uani ? ?
O5 1 0.18160(10) 0.7500 0.0308(5) Uani ? ?
N1 0.7858(2) 0.59839(8) 0.7204(2) 0.0282(4) Uani ? ?
C1 0.8367(2) 0.39384(9) 0.63000(10) 0.0238(5) Uani ? ?
C2 0.7641(2) 0.35679(9) 0.7226(2) 0.0258(4) Uani ? ?
C3 0.6958(2) 0.39855(10) 0.81330(10) 0.0250(5) Uani ? ?
C4 0.7020(2) 0.47815(10) 0.81260(10) 0.0259(5) Uani ? ?
C5 0.7737(2) 0.51429(9) 0.7192(2) 0.0242(4) Uani ? ?
C6 0.8396(2) 0.47338(10) 0.62740(10) 0.0253(5) Uani ? ?
C7 0.9173(2) 0.34841(10) 0.53560(10) 0.0256(5) Uani ? ?
C8 0.6184(2) 0.35840(10) 0.9135(2) 0.0288(5) Uani ? ?
H1N 0.838(2) 0.6150(10) 0.798(2) 0.053(6) Uiso ? ?
H2 0.7608 0.3006 0.7244 0.0310 Uiso calc C2
H2N 0.678(3) 0.6240(10) 0.715(2) 0.063(7) Uiso ? ?
H3 0.536(3) 0.2590(10) 0.960(2) 0.092(9) Uiso ? ?
H3N 0.853(2) 0.6160(10) 0.654(2) 0.057(6) Uiso ? ?
H4 0.6565 0.5080 0.8770 0.0311 Uiso calc C4
H5 0.978(3) 0.2140(10) 0.682(2) 0.082(8) Uiso ? ?
H6 0.8879 0.5004 0.5613 0.0303 Uiso calc C6

loop_
_atom_site_aniso_label
_atom_site_aniso_U_11
_atom_site_aniso_U_22
_atom_site_aniso_U_33
_atom_site_aniso_U_12
_atom_site_aniso_U_13
_atom_site_aniso_U_23
O1 0.0680(10) 0.0259(7) 0.0318(7) 0.0141(7) 0.0236(7) 0.0050(6)
O2 0.0429(8) 0.0311(7) 0.0231(7) 0.0011(6) 0.0126(6) 0.0047(5)
O3 0.0670(10) 0.0316(8) 0.0363(8) -0.0074(7) 0.0266(7) 0.0035(6)
O4 0.0618(10) 0.0435(8) 0.0266(7) -0.0102(7) 0.0186(7) -0.0038(6)
O5 0.0390(10) 0.0271(10) 0.0270(10) 0.0000 0.0073(9) 0.0000
N1 0.0341(9) 0.0241(8) 0.0270(8) 0.0015(7) 0.0057(7) 0.0000(7)
C1 0.0248(9) 0.0257(9) 0.0211(9) 0.0029(7) 0.0038(7) 0.0019(7)
C2 0.0300(9) 0.0228(9) 0.0252(9) 0.0007(8) 0.0054(7) 0.0020(8)
C3 0.0251(9) 0.0298(9) 0.0207(9) 0.0003(8) 0.0047(7) 0.0038(7)
C4 0.0274(10) 0.0291(10) 0.0217(9) 0.0027(8) 0.0046(7) -0.0019(7)
C5 0.0262(9) 0.0216(8) 0.0247(8) 0.0014(7) 0.0014(7) 0.0007(7)
C6 0.0266(10) 0.0281(10) 0.0217(9) 0.0010(7) 0.0063(7) 0.0038(7)
C7 0.0289(10) 0.0266(9) 0.0220(9) -0.0001(8) 0.0068(7) 0.0003(7)
C8 0.0310(10) 0.0330(10) 0.0231(9) -0.0011(8) 0.0059(8) 0.0032(8)

loop_
_atom_type_symbol
_atom_type_scat_dispersion_real
_atom_type_scat_dispersion_imag
_atom_type_scat_source
H 0 0 'Stewart et al. (1965)'
C .003 .002 'Creagh & McAuley (1992)'
N .006 .003 'Creagh & McAuley (1992)'
O .011 .006 'Creagh & McAuley (1992)'

loop_
_geom_angle_atom_site_label_1
_geom_angle_atom_site_label_2
_geom_angle_atom_site_label_3
_geom_angle_site_symmetry_3
_geom_angle
_geom_angle_publ_flag
C8 O3 H3 ? 111.0(10) no
H5 O5 H5 2_756 108(2) no
C5 N1 H1N ? 109.0(10) no
C5 N1 H2N ? 113.0(10) no
C5 N1 H3N ? 109.0(10) no
H1N N1 H2N ? 104.0(10) no
H1N N1 H3N ? 109.0(10) no
H2N N1 H3N ? 110.0(10) no
C2 C1 C6 ? 119.4(2) no
C2 C1 C7 ? 120.40(10) no
C6 C1 C7 ? 120.20(10) no
C1 C2 C3 ? 120.60(10) no
C1 C2 H2 ? 119.7 no
C3 C2 H2 ? 119.7 no
C2 C3 C4 ? 120.10(10) no
C2 C3 C8 ? 120.5(2) no
C4 C3 C8 ? 119.3(2) no
C3 C4 C5 ? 118.50(10) no
C3 C4 H4 ? 120.7 no
C5 C4 H4 ? 120.7 no
N1 C5 C4 ? 118.7(2) yes
N1 C5 C6 ? 119.4(2) yes
C4 C5 C6 ? 121.80(10) no
C1 C6 C5 ? 119.40(10) no
C1 C6 H6 ? 120.3 no
C5 C6 H6 ? 120.3 no
O1 C7 O2 ? 124.3(2) yes
O1 C7 C1 ? 117.10(10) yes
O2 C7 C1 ? 118.70(10) yes
O3 C8 O4 ? 124.3(2) yes
O3 C8 C3 ? 113.1(2) yes
O4 C8 C3 ? 122.6(2) yes

loop_
_geom_bond_atom_site_label_1
_geom_bond_atom_site_label_2
_geom_bond_site_symmetry_1
_geom_bond_site_symmetry_2
_geom_bond_distance
_geom_bond_publ_flag
O1 C7 ? ? 1.255(2) yes
O2 C7 ? ? 1.258(2) yes
O3 C8 ? ? 1.311(2) yes
O3 H3 ? ? 1.03(2) no
O4 C8 ? ? 1.212(2) yes
O5 H5 ? ? 0.95(2) no
O5 H5 ? 2_756 0.95(2) no
N1 C5 ? ? 1.470(2) no
N1 H1N ? ? 0.99(2) no
N1 H2N ? ? 0.99(2) no
N1 H3N ? ? 1.00(2) no
C1 C2 ? ? 1.386(2) no
C1 C6 ? ? 1.388(2) no
C1 C7 ? ? 1.504(2) no
C2 C3 ? ? 1.393(2) no
C2 H2 ? ? 0.980 no
C3 C4 ? ? 1.390(2) no
C3 C8 ? ? 1.495(2) no
C4 C5 ? ? 1.381(2) no
C4 H4 ? ? 0.980 no
C5 C6 ? ? 1.386(2) no
C6 H6 ? ? 0.980 no

loop_
_geom_hbond_atom_site_label_D
_geom_hbond_atom_site_label_H
_geom_hbond_atom_site_label_A
_geom_hbond_site_symmetry_A
_geom_hbond_distance_DH
_geom_hbond_distance_HA
_geom_hbond_distance_DA
_geom_hbond_angle_DHA
_geom_hbond_publ_flag
N1 H1N O2 4_565 0.99(2) 1.80(2) 2.762(2) 163(2) yes
N1 H3N O2 3_766 1.00(2) 1.97(2) 2.905(2) 155(2) yes
O3 H3 O1 8_455 1.03(2) 1.51(2) 2.536(2) 178(2) yes
N1 H2N O5 5_455 0.99(2) 1.83(2) 2.796(2) 163(2) yes
O5 H5 O1 ? 0.95(2) 1.80(2) 2.746(2) 176(2) yes
